data_7201998
loop_
_publ_author_name
'Udachin, Konstantin A.'
'Moudrakovski, Igor L.'
'Enright, Gary D.'
'Ratcliffe, Christopher I.'
'Ripmeester, John A.'

_publ_section_title
;
 Loading-dependent structures of CO2 in the flexible molecular van der
 Waals host p-tert-butylcalix[4]arene with 1&#x2009;:&#x2009;1 and
 2&#x2009;:&#x2009;1 guest--host stoichiometries
;
_journal_issue 31
_journal_name_full 'Physical Chemistry Chemical Physics'
_journal_page_first 4636
_journal_page_last 4643
_journal_paper_doi 10.1039/b802035c
_journal_volume 10
_journal_year 2008
_chemical_formula_sum 'C45 H56 O6'
_chemical_formula_weight 692.90
_chemical_name_common t-butylcalix[4]arene
_chemical_name_systematic
;
?
;
_space_group_IT_number 14
_symmetry_cell_setting monoclinic
_symmetry_space_group_name_Hall '-P 2yn'
_symmetry_space_group_name_H-M 'P 1 21/n 1'
_atom_sites_solution_hydrogens geom
_atom_sites_solution_primary direct
_atom_sites_solution_secondary difmap
_audit_creation_method SHELXL-97
_cell_angle_alpha 90.00
_cell_angle_beta 90.013(2)
_cell_angle_gamma 90.00
_cell_formula_units_Z 4
_cell_length_a 12.5069(15)
_cell_length_b 25.538(3)
_cell_length_c 12.5939(15)
_cell_measurement_temperature 125.0(1)
_cell_volume 4022.5(8)
_computing_structure_refinement 'SHELXL-97 (Sheldrick, 1997)'
_computing_structure_solution 'SHELXS-97 (Sheldrick, 1990)'
_diffrn_ambient_temperature 125(2)
_diffrn_measured_fraction_theta_full 0.989
_diffrn_measured_fraction_theta_max 0.989
_diffrn_radiation_monochromator graphite
_diffrn_radiation_source 'fine-focus sealed tube'
_diffrn_radiation_type MoK\a
_diffrn_radiation_wavelength 0.71070
_diffrn_reflns_av_R_equivalents 0.0572
_diffrn_reflns_av_sigmaI/netI 0.0550
_diffrn_reflns_limit_h_max 17
_diffrn_reflns_limit_h_min -17
_diffrn_reflns_limit_k_max 35
_diffrn_reflns_limit_k_min -35
_diffrn_reflns_limit_l_max 17
_diffrn_reflns_limit_l_min -17
_diffrn_reflns_number 49172
_diffrn_reflns_theta_full 29.65
_diffrn_reflns_theta_max 29.65
_diffrn_reflns_theta_min 1.59
_exptl_absorpt_coefficient_mu 0.074
_exptl_absorpt_correction_T_max 0.9941
_exptl_absorpt_correction_T_min 0.9780
_exptl_absorpt_correction_type multi-scan
_exptl_absorpt_process_details sadabs
_exptl_crystal_density_diffrn 1.144
_exptl_crystal_density_method 'not measured'
_exptl_crystal_F_000 1496
_exptl_crystal_size_max 0.30
_exptl_crystal_size_mid 0.30
_exptl_crystal_size_min 0.08
_refine_diff_density_max 0.470
_refine_diff_density_min -0.330
_refine_diff_density_rms 0.060
_refine_ls_extinction_method none
_refine_ls_goodness_of_fit_ref 1.021
_refine_ls_hydrogen_treatment mixed
_refine_ls_matrix_type full
_refine_ls_number_parameters 516
_refine_ls_number_reflns 11240
_refine_ls_number_restraints 19
_refine_ls_restrained_S_all 1.020
_refine_ls_R_factor_all 0.1142
_refine_ls_R_factor_gt 0.0700
_refine_ls_shift/su_max 0.002
_refine_ls_shift/su_mean 0.000
_refine_ls_structure_factor_coef Fsqd
_refine_ls_weighting_details 'calc w=1/[\s^2^(Fo^2^)+(0.0573P)^2^+4.9034P] where P=(Fo^2^+2Fc^2^)/3'
_refine_ls_weighting_scheme calc
_refine_ls_wR_factor_gt 0.1559
_refine_ls_wR_factor_ref 0.1775
_reflns_number_gt 7246
_reflns_number_total 11240
_reflns_threshold_expression >2sigma(I)
_cod_data_source_file b802035c.txt
_cod_data_source_block ku180
_cod_original_sg_symbol_H-M P2(1)/n
_cod_database_code 7201998

loop_
_symmetry_equiv_pos_as_xyz
'x, y, z'
'-x+1/2, y+1/2, -z+1/2'
'-x, -y, -z'
'x-1/2, -y-1/2, z-1/2'

loop_
_atom_site_label
_atom_site_type_symbol
_atom_site_fract_x
_atom_site_fract_y
_atom_site_fract_z
_atom_site_U_iso_or_equiv
_atom_site_adp_type
_atom_site_occupancy
_atom_site_symmetry_multiplicity
_atom_site_calc_flag
_atom_site_refinement_flags
_atom_site_disorder_assembly
_atom_site_disorder_group
O1G O 0.9433(13) 0.3534(4) 0.8457(12) 0.0599(11) Uani 0.57 1 d PG A -1
O2G O 0.9159(6) 0.4317(2) 0.7566(7) 0.131(3) Uani 0.57 1 d PG A -1
C1G C 0.9296(6) 0.3926(3) 0.8012(7) 0.072(3) Uani 0.57 1 d PG A -1
O1H O 0.948(3) 0.3424(8) 0.842(4) 0.0599(11) Uani 0.20 1 d PG B -3
O2H O 0.8876(18) 0.4275(7) 0.866(2) 0.131(3) Uani 0.20 1 d PG B -3
C1H C 0.9177(17) 0.3850(7) 0.8541(17) 0.072(3) Uani 0.20 1 d PG B -3
O1J O 0.939(2) 0.3457(7) 0.845(4) 0.0599(11) Uani 0.23 1 d PG C -4
O2J O 1.0082(15) 0.4297(6) 0.8315(17) 0.131(3) Uani 0.23 1 d PG C -4
C1J C 0.9735(12) 0.3877(6) 0.8381(18) 0.072(3) Uani 0.23 1 d PG C -4
O1 O 0.80528(13) 0.22789(6) 0.77224(12) 0.0197(3) Uani 1 1 d . . .
O2 O 1.00683(12) 0.22770(6) 0.70554(12) 0.0198(3) Uani 1 1 d . . .
O3 O 1.07570(13) 0.22287(6) 0.90555(12) 0.0203(3) Uani 1 1 d . . .
O4 O 0.87199(13) 0.22287(6) 0.97301(12) 0.0204(3) Uani 1 1 d . . .
C1 C 0.75594(16) 0.27410(8) 0.74426(15) 0.0156(4) Uani 1 1 d . D .
C2 C 0.68364(16) 0.29568(8) 0.81614(15) 0.0158(4) Uani 1 1 d . . .
C3 C 0.63029(16) 0.34101(8) 0.78753(15) 0.0173(4) Uani 1 1 d . D .
H3 H 0.5805 0.3557 0.8361 0.021 Uiso 1 1 calc R . .
C4 C 0.64665(16) 0.36610(8) 0.69016(15) 0.0172(4) Uani 1 1 d D . .
C5 C 0.72062(16) 0.34339(8) 0.62182(15) 0.0177(4) Uani 1 1 d . D .
H5 H 0.7339 0.3598 0.5554 0.021 Uiso 1 1 calc R . .
C6 C 0.77613(16) 0.29766(8) 0.64641(15) 0.0158(4) Uani 1 1 d . . .
C7 C 0.85676(16) 0.27561(8) 0.56866(15) 0.0171(4) Uani 1 1 d . D .
H7A H 0.8336 0.2841 0.4955 0.021 Uiso 1 1 calc R . .
H7B H 0.8583 0.2370 0.5756 0.021 Uiso 1 1 calc R . .
C12 C 1.03887(15) 0.27343(8) 0.65699(15) 0.0157(4) Uani 1 1 d . D .
C13 C 0.96859(16) 0.29691(8) 0.58619(15) 0.0154(4) Uani 1 1 d . . .
C14 C 1.00154(16) 0.34206(8) 0.53316(15) 0.0177(4) Uani 1 1 d . D .
H14 H 0.9537 0.3582 0.4846 0.021 Uiso 1 1 calc R . .
C15 C 1.10204(16) 0.36431(8) 0.54869(15) 0.0168(4) Uani 1 1 d . . .
C16 C 1.16901(16) 0.33977(8) 0.62208(15) 0.0169(4) Uani 1 1 d . D .
H16 H 1.2377 0.3543 0.6348 0.020 Uiso 1 1 calc R . .
C17 C 1.13937(16) 0.29496(8) 0.67726(15) 0.0158(4) Uani 1 1 d . . .
C18 C 1.21555(16) 0.27136(8) 0.75794(15) 0.0165(4) Uani 1 1 d . D .
H18A H 1.2900 0.2791 0.7363 0.020 Uiso 1 1 calc R . .
H18B H 1.2066 0.2328 0.7583 0.020 Uiso 1 1 calc R . .
C19 C 1.14018(17) 0.41306(8) 0.48994(17) 0.0212(4) Uani 1 1 d . D .
C20 C 1.1648(2) 0.45612(9) 0.5710(2) 0.0311(5) Uani 1 1 d . . .
H20A H 1.1000 0.4644 0.6113 0.047 Uiso 1 1 calc R D .
H20B H 1.1896 0.4876 0.5338 0.047 Uiso 1 1 calc R . .
H20C H 1.2207 0.4440 0.6197 0.047 Uiso 1 1 calc R . .
C21 C 1.0570(2) 0.43370(11) 0.4123(2) 0.0351(6) Uani 1 1 d . . .
H21A H 1.0420 0.4069 0.3586 0.053 Uiso 1 1 calc R D .
H21B H 1.0844 0.4653 0.3776 0.053 Uiso 1 1 calc R . .
H21C H 0.9911 0.4421 0.4508 0.053 Uiso 1 1 calc R . .
C22 C 1.2415(2) 0.40008(10) 0.42692(18) 0.0291(5) Uani 1 1 d . . .
H22A H 1.2970 0.3875 0.4756 0.044 Uiso 1 1 calc R D .
H22B H 1.2668 0.4316 0.3904 0.044 Uiso 1 1 calc R . .
H22C H 1.2254 0.3728 0.3745 0.044 Uiso 1 1 calc R . .
C23 C 1.12582(16) 0.26824(8) 0.93882(15) 0.0162(4) Uani 1 1 d . D .
C24 C 1.19726(16) 0.29221(8) 0.86936(15) 0.0166(4) Uani 1 1 d . . .
C25 C 1.25041(17) 0.33711(8) 0.90286(15) 0.0185(4) Uani 1 1 d . D .
H25 H 1.2993 0.3536 0.8558 0.022 Uiso 1 1 calc R . .
C26 C 1.23428(17) 0.35865(8) 1.00316(15) 0.0184(4) Uani 1 1 d . . .
C27 C 1.16164(17) 0.33338(8) 1.06921(16) 0.0185(4) Uani 1 1 d . D .
H27 H 1.1492 0.3475 1.1379 0.022 Uiso 1 1 calc R . .
C28 C 1.10679(16) 0.28880(8) 1.03974(15) 0.0163(4) Uani 1 1 d . . .
C29 C 1.02453(16) 0.26531(8) 1.11414(15) 0.0172(4) Uani 1 1 d . D .
H29A H 1.0203 0.2271 1.1020 0.021 Uiso 1 1 calc R . .
H29B H 1.0473 0.2711 1.1885 0.021 Uiso 1 1 calc R . .
C30 C 1.29161(18) 0.40776(9) 1.04284(17) 0.0228(4) Uani 1 1 d . D .
C31 C 1.3667(2) 0.43085(11) 0.9589(2) 0.0394(7) Uani 1 1 d . . .
H31A H 1.4013 0.4623 0.9873 0.059 Uiso 1 1 calc R D .
H31B H 1.3255 0.4401 0.8953 0.059 Uiso 1 1 calc R . .
H31C H 1.4214 0.4049 0.9402 0.059 Uiso 1 1 calc R . .
C32 C 1.3594(2) 0.39379(10) 1.14000(19) 0.0294(5) Uani 1 1 d . . .
H32A H 1.3131 0.3798 1.1960 0.044 Uiso 1 1 calc R D .
H32B H 1.3957 0.4253 1.1660 0.044 Uiso 1 1 calc R . .
H32C H 1.4126 0.3674 1.1202 0.044 Uiso 1 1 calc R . .
C33 C 1.2093(2) 0.44952(10) 1.0731(2) 0.0361(6) Uani 1 1 d . . .
H33A H 1.1645 0.4365 1.1312 0.054 Uiso 1 1 calc R D .
H33B H 1.1643 0.4574 1.0114 0.054 Uiso 1 1 calc R . .
H33C H 1.2464 0.4814 1.0959 0.054 Uiso 1 1 calc R . .
C34 C 0.84312(16) 0.26849(8) 1.02449(15) 0.0157(4) Uani 1 1 d . D .
C35 C 0.91539(16) 0.28935(8) 1.09748(15) 0.0158(4) Uani 1 1 d . . .
C36 C 0.88708(16) 0.33448(8) 1.15115(15) 0.0175(4) Uani 1 1 d . D .
H36 H 0.9361 0.3488 1.2009 0.021 Uiso 1 1 calc R . .
C37 C 0.78974(16) 0.35984(8) 1.13532(15) 0.0174(4) Uani 1 1 d . . .
C38 C 0.72013(16) 0.33776(8) 1.06196(15) 0.0173(4) Uani 1 1 d . D .
H38 H 0.6532 0.3543 1.0495 0.021 Uiso 1 1 calc R . .
C39 C 0.74477(16) 0.29231(8) 1.00590(15) 0.0162(4) Uani 1 1 d . . .
C40 C 0.66594(16) 0.27155(8) 0.92455(15) 0.0169(4) Uani 1 1 d . D .
H40A H 0.6736 0.2330 0.9193 0.020 Uiso 1 1 calc R . .
H40B H 0.5922 0.2793 0.9485 0.020 Uiso 1 1 calc R . .
C41 C 0.76397(18) 0.40958(9) 1.19780(17) 0.0235(5) Uani 1 1 d . D .
C42 C 0.8470(2) 0.45147(9) 1.1731(2) 0.0317(5) Uani 1 1 d . . .
H42A H 0.8464 0.4590 1.0968 0.048 Uiso 1 1 calc R D .
H42B H 0.9180 0.4389 1.1939 0.048 Uiso 1 1 calc R . .
H42C H 0.8300 0.4834 1.2127 0.048 Uiso 1 1 calc R . .
C43 C 0.7660(2) 0.39696(11) 1.31667(18) 0.0321(5) Uani 1 1 d . . .
H43A H 0.8368 0.3836 1.3362 0.048 Uiso 1 1 calc R D .
H43B H 0.7118 0.3704 1.3325 0.048 Uiso 1 1 calc R . .
H43C H 0.7507 0.4288 1.3574 0.048 Uiso 1 1 calc R . .
C44 C 0.6534(2) 0.43105(12) 1.1710(2) 0.0430(7) Uani 1 1 d . . .
H44A H 0.6401 0.4628 1.2126 0.065 Uiso 1 1 calc R D .
H44B H 0.5991 0.4047 1.1881 0.065 Uiso 1 1 calc R . .
H44C H 0.6500 0.4394 1.0951 0.065 Uiso 1 1 calc R . .
H1O H 0.864(3) 0.2245(12) 0.742(3) 0.047(9) Uiso 1 1 d . . .
H2O H 1.039(3) 0.2236(14) 0.758(3) 0.056(11) Uiso 1 1 d . . .
H3O H 1.011(3) 0.2192(14) 0.934(3) 0.062(11) Uiso 1 1 d . . .
H4O H 0.837(4) 0.2208(17) 0.915(4) 0.093(15) Uiso 1 1 d . . .
C8 C 0.5830(3) 0.41535(12) 0.6636(2) 0.0218(5) Uani 0.90 1 d PD D 21
C9 C 0.6050(3) 0.45807(11) 0.7459(2) 0.0354(6) Uani 0.90 1 d PD D 21
H9A H 0.6813 0.4668 0.7455 0.053 Uiso 0.90 1 calc PR D 21
H9B H 0.5847 0.4454 0.8165 0.053 Uiso 0.90 1 calc PR D 21
H9C H 0.5631 0.4893 0.7285 0.053 Uiso 0.90 1 calc PR D 21
C10 C 0.4638(2) 0.40217(12) 0.6632(2) 0.0307(6) Uani 0.90 1 d PD D 21
H10A H 0.4225 0.4337 0.6465 0.046 Uiso 0.90 1 calc PR D 21
H10B H 0.4429 0.3891 0.7334 0.046 Uiso 0.90 1 calc PR D 21
H10C H 0.4496 0.3753 0.6096 0.046 Uiso 0.90 1 calc PR D 21
C11 C 0.6120(3) 0.43692(13) 0.5541(2) 0.0389(7) Uani 0.90 1 d PD D 21
H11A H 0.6888 0.4444 0.5515 0.058 Uiso 0.90 1 calc PR D 21
H11B H 0.5718 0.4692 0.5410 0.058 Uiso 0.90 1 calc PR D 21
H11C H 0.5940 0.4110 0.4996 0.058 Uiso 0.90 1 calc PR D 21
C8A C 0.5896(19) 0.4151(8) 0.6474(19) 0.0218(5) Uani 0.10 1 d PD D -22
C9A C 0.5081(19) 0.4350(9) 0.7292(19) 0.0354(6) Uani 0.10 1 d PD D -22
H9A1 H 0.4757 0.4675 0.7035 0.053 Uiso 0.10 1 calc PR D -22
H9A2 H 0.5444 0.4416 0.7969 0.053 Uiso 0.10 1 calc PR D -22
H9A3 H 0.4523 0.4085 0.7395 0.053 Uiso 0.10 1 calc PR D -22
C10A C 0.5277(18) 0.4015(10) 0.5455(16) 0.0307(6) Uani 0.10 1 d PD D -22
H10D H 0.4900 0.4327 0.5198 0.046 Uiso 0.10 1 calc PR D -22
H10E H 0.4758 0.3737 0.5607 0.046 Uiso 0.10 1 calc PR D -22
H10F H 0.5779 0.3894 0.4910 0.046 Uiso 0.10 1 calc PR D -22
C11A C 0.6716(19) 0.4580(9) 0.622(2) 0.0389(7) Uani 0.10 1 d PD D -22
H11D H 0.7100 0.4490 0.5568 0.058 Uiso 0.10 1 calc PR D -22
H11E H 0.7227 0.4609 0.6810 0.058 Uiso 0.10 1 calc PR D -22
H11F H 0.6347 0.4915 0.6127 0.058 Uiso 0.10 1 calc PR D -22

loop_
_atom_site_aniso_label
_atom_site_aniso_U_11
_atom_site_aniso_U_22
_atom_site_aniso_U_33
_atom_site_aniso_U_23
_atom_site_aniso_U_13
_atom_site_aniso_U_12
O1G 0.0505(18) 0.079(3) 0.0497(14) -0.009(3) 0.0014(14) -0.001(3)
O2G 0.138(6) 0.069(3) 0.185(8) 0.007(5) 0.020(5) -0.001(4)
C1G 0.060(5) 0.060(3) 0.096(8) -0.026(4) 0.021(5) -0.009(4)
O1H 0.0505(18) 0.079(3) 0.0497(14) -0.009(3) 0.0014(14) -0.001(3)
O2H 0.138(6) 0.069(3) 0.185(8) 0.007(5) 0.020(5) -0.001(4)
C1H 0.060(5) 0.060(3) 0.096(8) -0.026(4) 0.021(5) -0.009(4)
O1J 0.0505(18) 0.079(3) 0.0497(14) -0.009(3) 0.0014(14) -0.001(3)
O2J 0.138(6) 0.069(3) 0.185(8) 0.007(5) 0.020(5) -0.001(4)
C1J 0.060(5) 0.060(3) 0.096(8) -0.026(4) 0.021(5) -0.009(4)
O1 0.0183(7) 0.0219(8) 0.0190(7) 0.0003(6) 0.0026(6) 0.0010(6)
O2 0.0207(8) 0.0213(8) 0.0176(7) 0.0011(6) -0.0015(6) -0.0006(6)
O3 0.0213(8) 0.0207(7) 0.0190(7) 0.0004(6) 0.0011(6) -0.0007(6)
O4 0.0227(8) 0.0207(8) 0.0178(7) -0.0012(6) 0.0004(6) 0.0000(6)
C1 0.0138(9) 0.0195(10) 0.0135(8) -0.0027(7) -0.0024(7) -0.0035(8)
C2 0.0142(9) 0.0227(10) 0.0106(8) -0.0015(7) -0.0003(7) -0.0064(8)
C3 0.0137(9) 0.0255(11) 0.0128(8) -0.0032(7) 0.0013(7) -0.0026(8)
C4 0.0150(9) 0.0221(10) 0.0147(9) -0.0011(7) -0.0008(7) -0.0011(8)
C5 0.0159(9) 0.0245(10) 0.0127(8) 0.0001(7) -0.0004(7) -0.0047(8)
C6 0.0136(9) 0.0217(10) 0.0121(8) -0.0030(7) -0.0006(7) -0.0046(8)
C7 0.0156(9) 0.0245(10) 0.0112(8) -0.0037(7) -0.0016(7) -0.0004(8)
C12 0.0152(9) 0.0184(9) 0.0136(8) -0.0043(7) 0.0022(7) 0.0020(7)
C13 0.0140(9) 0.0211(10) 0.0110(8) -0.0047(7) 0.0021(7) 0.0011(8)
C14 0.0172(9) 0.0233(10) 0.0125(8) -0.0025(7) -0.0010(7) 0.0040(8)
C15 0.0169(9) 0.0191(10) 0.0145(9) -0.0020(7) 0.0010(7) 0.0019(8)
C16 0.0146(9) 0.0221(10) 0.0141(9) -0.0035(7) -0.0001(7) 0.0005(8)
C17 0.0149(9) 0.0217(10) 0.0109(8) -0.0030(7) 0.0010(7) 0.0043(8)
C18 0.0125(9) 0.0227(10) 0.0143(8) -0.0002(8) 0.0015(7) 0.0034(8)
C19 0.0205(10) 0.0212(10) 0.0220(10) 0.0019(8) -0.0022(8) -0.0006(8)
C20 0.0347(13) 0.0252(12) 0.0335(13) -0.0036(10) 0.0023(11) -0.0047(10)
C21 0.0298(13) 0.0362(14) 0.0393(14) 0.0167(11) -0.0115(11) -0.0044(11)
C22 0.0297(12) 0.0339(13) 0.0238(11) 0.0062(10) 0.0083(9) 0.0007(10)
C23 0.0147(9) 0.0193(10) 0.0145(8) 0.0025(7) -0.0003(7) 0.0035(8)
C24 0.0142(9) 0.0224(10) 0.0131(8) 0.0006(7) 0.0004(7) 0.0060(8)
C25 0.0178(10) 0.0241(11) 0.0136(9) 0.0026(8) 0.0018(7) 0.0015(8)
C26 0.0196(10) 0.0216(10) 0.0139(9) 0.0012(7) -0.0007(8) 0.0015(8)
C27 0.0189(10) 0.0242(10) 0.0123(8) 0.0004(7) 0.0002(7) 0.0016(8)
C28 0.0135(9) 0.0226(10) 0.0127(8) 0.0038(7) -0.0001(7) 0.0040(8)
C29 0.0178(9) 0.0220(10) 0.0118(8) 0.0053(7) -0.0006(7) 0.0016(8)
C30 0.0276(11) 0.0229(11) 0.0179(9) -0.0010(8) 0.0031(8) -0.0050(9)
C31 0.0511(17) 0.0374(15) 0.0297(13) -0.0043(11) 0.0125(12) -0.0224(13)
C32 0.0290(12) 0.0328(13) 0.0263(11) -0.0041(10) -0.0055(10) -0.0068(10)
C33 0.0410(15) 0.0272(13) 0.0401(14) -0.0064(11) -0.0008(12) 0.0029(11)
C34 0.0159(9) 0.0191(10) 0.0121(8) 0.0024(7) 0.0043(7) -0.0028(8)
C35 0.0151(9) 0.0215(10) 0.0109(8) 0.0059(7) 0.0025(7) -0.0013(8)
C36 0.0153(9) 0.0246(10) 0.0125(8) 0.0028(7) -0.0008(7) -0.0031(8)
C37 0.0182(10) 0.0205(10) 0.0136(8) 0.0003(7) 0.0009(7) -0.0011(8)
C38 0.0144(9) 0.0238(10) 0.0136(9) 0.0033(8) 0.0000(7) 0.0003(8)
C39 0.0154(9) 0.0221(10) 0.0112(8) 0.0042(7) 0.0005(7) -0.0050(8)
C40 0.0149(9) 0.0229(10) 0.0127(8) 0.0004(7) 0.0010(7) -0.0046(8)
C41 0.0224(11) 0.0266(11) 0.0216(10) -0.0064(9) -0.0030(8) 0.0033(9)
C42 0.0395(14) 0.0250(12) 0.0307(12) -0.0026(10) -0.0014(11) -0.0039(11)
C43 0.0367(14) 0.0397(14) 0.0200(10) -0.0093(10) 0.0065(10) -0.0025(11)
C44 0.0335(14) 0.0426(16) 0.0530(17) -0.0229(13) -0.0143(13) 0.0162(12)
C8 0.0197(11) 0.0274(11) 0.0183(13) 0.0024(9) 0.0044(10) 0.0036(9)
C9 0.0397(16) 0.0266(14) 0.0399(16) -0.0069(12) -0.0012(13) 0.0035(12)
C10 0.0210(12) 0.0419(16) 0.0291(13) 0.0019(12) -0.0019(10) 0.0075(11)
C11 0.0440(17) 0.0416(17) 0.0312(14) 0.0158(13) 0.0135(13) 0.0204(14)
C8A 0.0197(11) 0.0274(11) 0.0183(13) 0.0024(9) 0.0044(10) 0.0036(9)
C9A 0.0397(16) 0.0266(14) 0.0399(16) -0.0069(12) -0.0012(13) 0.0035(12)
C10A 0.0210(12) 0.0419(16) 0.0291(13) 0.0019(12) -0.0019(10) 0.0075(11)
C11A 0.0440(17) 0.0416(17) 0.0312(14) 0.0158(13) 0.0135(13) 0.0204(14)

loop_
_atom_type_symbol
_atom_type_description
_atom_type_scat_dispersion_real
_atom_type_scat_dispersion_imag
_atom_type_scat_source
C C 0.0033 0.0016 'International Tables Vol C Tables 4.2.6.8 and 6.1.1.4'
H H 0.0000 0.0000 'International Tables Vol C Tables 4.2.6.8 and 6.1.1.4'
O O 0.0106 0.0060 'International Tables Vol C Tables 4.2.6.8 and 6.1.1.4'

loop_
_geom_angle_atom_site_label_1
_geom_angle_atom_site_label_2
_geom_angle_atom_site_label_3
_geom_angle
_geom_angle_site_symmetry_1
_geom_angle_site_symmetry_3
_geom_angle_publ_flag
O2G C1G O1G 180.0(5) . . ?
O1H C1H O2H 180.0 . . ?
O2J C1J O1J 180.0(11) . . ?
O1 C1 C2 117.60(18) . . ?
O1 C1 C6 120.97(18) . . ?
C2 C1 C6 121.41(19) . . ?
C3 C2 C1 118.34(18) . . ?
C3 C2 C40 120.30(18) . . ?
C1 C2 C40 121.33(19) . . ?
C2 C3 C4 122.75(19) . . ?
C5 C4 C3 116.68(19) . . ?
C5 C4 C8 123.72(19) . . ?
C3 C4 C8 119.59(19) . . ?
C5 C4 C8A 115.5(9) . . ?
C3 C4 C8A 127.7(9) . . ?
C8 C4 C8A 8.2(10) . . ?
C4 C5 C6 122.92(19) . . ?
C5 C6 C1 117.89(18) . . ?
C5 C6 C7 119.98(18) . . ?
C1 C6 C7 122.12(18) . . ?
C6 C7 C13 112.75(16) . . ?
O2 C12 C13 117.84(17) . . ?
O2 C12 C17 120.98(17) . . ?
C13 C12 C17 121.17(19) . . ?
C12 C13 C14 118.53(18) . . ?
C12 C13 C7 121.49(18) . . ?
C14 C13 C7 119.95(18) . . ?
C15 C14 C13 122.45(18) . . ?
C14 C15 C16 116.82(19) . . ?
C14 C15 C19 123.17(18) . . ?
C16 C15 C19 120.01(18) . . ?
C17 C16 C15 122.75(19) . . ?
C16 C17 C12 118.26(18) . . ?
C16 C17 C18 119.64(18) . . ?
C12 C17 C18 122.10(18) . . ?
C17 C18 C24 112.63(16) . . ?
C21 C19 C15 112.38(18) . . ?
C21 C19 C20 108.5(2) . . ?
C15 C19 C20 109.02(18) . . ?
C21 C19 C22 107.9(2) . . ?
C15 C19 C22 109.48(18) . . ?
C20 C19 C22 109.53(19) . . ?
O3 C23 C24 117.98(18) . . ?
O3 C23 C28 120.92(18) . . ?
C24 C23 C28 121.09(19) . . ?
C25 C24 C23 118.60(18) . . ?
C25 C24 C18 119.83(18) . . ?
C23 C24 C18 121.55(19) . . ?
C24 C25 C26 122.11(19) . . ?
C27 C26 C25 117.01(19) . . ?
C27 C26 C30 119.45(18) . . ?
C25 C26 C30 123.55(19) . . ?
C28 C27 C26 123.14(19) . . ?
C27 C28 C23 118.06(19) . . ?
C27 C28 C29 119.85(18) . . ?
C23 C28 C29 122.02(19) . . ?
C35 C29 C28 111.51(16) . . ?
C26 C30 C33 109.72(19) . . ?
C26 C30 C32 109.25(18) . . ?
C33 C30 C32 109.63(19) . . ?
C26 C30 C31 112.18(18) . . ?
C33 C30 C31 108.4(2) . . ?
C32 C30 C31 107.6(2) . . ?
O4 C34 C39 121.38(17) . . ?
O4 C34 C35 117.51(18) . . ?
C39 C34 C35 121.09(19) . . ?
C36 C35 C34 118.33(19) . . ?
C36 C35 C29 120.15(18) . . ?
C34 C35 C29 121.44(18) . . ?
C35 C36 C37 122.79(18) . . ?
C38 C37 C36 117.01(19) . . ?
C38 C37 C41 123.19(19) . . ?
C36 C37 C41 119.80(18) . . ?
C37 C38 C39 122.45(19) . . ?
C34 C39 C38 118.33(18) . . ?
C34 C39 C40 122.32(18) . . ?
C38 C39 C40 119.32(18) . . ?
C2 C40 C39 111.81(16) . . ?
C42 C41 C44 108.7(2) . . ?
C42 C41 C37 109.55(19) . . ?
C44 C41 C37 112.09(18) . . ?
C42 C41 C43 109.66(19) . . ?
C44 C41 C43 107.9(2) . . ?
C37 C41 C43 108.95(19) . . ?
C4 C8 C10 109.1(2) . . ?
C4 C8 C11 111.8(2) . . ?
C10 C8 C11 108.0(2) . . ?
C4 C8 C9 110.2(2) . . ?
C10 C8 C9 109.5(2) . . ?
C11 C8 C9 108.2(3) . . ?
C11A C8A C9A 110.3(18) . . ?
C11A C8A C10A 109.0(19) . . ?
C9A C8A C10A 107.5(18) . . ?
C11A C8A C4 110.1(16) . . ?
C9A C8A C4 110.0(16) . . ?
C10A C8A C4 110.0(16) . . ?

loop_
_geom_bond_atom_site_label_1
_geom_bond_atom_site_label_2
_geom_bond_distance
_geom_bond_site_symmetry_2
_geom_bond_publ_flag
O1G C1G 1.1595 . ?
O2G C1G 1.1595 . ?
O1H C1H 1.1595 . ?
O2H C1H 1.1596 . ?
O1J C1J 1.1596 . ?
O2J C1J 1.1595 . ?
O1 C1 1.377(3) . ?
O2 C12 1.378(3) . ?
O3 C23 1.382(3) . ?
O4 C34 1.381(3) . ?
C1 C2 1.393(3) . ?
C1 C6 1.394(3) . ?
C2 C3 1.384(3) . ?
C2 C40 1.514(3) . ?
C3 C4 1.399(3) . ?
C4 C5 1.390(3) . ?
C4 C8 1.525(3) . ?
C4 C8A 1.539(17) . ?
C5 C6 1.393(3) . ?
C6 C7 1.514(3) . ?
C7 C13 1.517(3) . ?
C12 C13 1.388(3) . ?
C12 C17 1.395(3) . ?
C13 C14 1.395(3) . ?
C14 C15 1.393(3) . ?
C15 C16 1.396(3) . ?
C15 C19 1.525(3) . ?
C16 C17 1.389(3) . ?
C17 C18 1.518(3) . ?
C18 C24 1.518(3) . ?
C19 C21 1.522(3) . ?
C19 C20 1.532(3) . ?
C19 C22 1.531(3) . ?
C23 C24 1.392(3) . ?
C23 C28 1.396(3) . ?
C24 C25 1.391(3) . ?
C25 C26 1.393(3) . ?
C26 C27 1.391(3) . ?
C26 C30 1.529(3) . ?
C27 C28 1.380(3) . ?
C28 C29 1.515(3) . ?
C29 C35 1.511(3) . ?
C30 C33 1.531(3) . ?
C30 C32 1.530(3) . ?
C30 C31 1.533(3) . ?
C34 C39 1.392(3) . ?
C34 C35 1.395(3) . ?
C35 C36 1.382(3) . ?
C36 C37 1.393(3) . ?
C37 C38 1.389(3) . ?
C37 C41 1.529(3) . ?
C38 C39 1.393(3) . ?
C39 C40 1.517(3) . ?
C41 C42 1.523(3) . ?
C41 C44 1.525(3) . ?
C41 C43 1.532(3) . ?
C8 C10 1.529(4) . ?
C8 C11 1.529(4) . ?
C8 C9 1.530(4) . ?
C8A C11A 1.534(19) . ?
C8A C9A 1.536(18) . ?
C8A C10A 1.538(19) . ?
